data_4308122
loop_
_publ_author_name
'Anna Company'
'Laura G\'omez'
'Rub\'en Mas-Ballest\'e'
'Ivan V. Korendovych'
'Xavi Ribas'
'Albert Poater'
'Teodor Parella'
'Xavier Fontrodona'
'Jordi Benet-Buchholz'
'Miquel Sol\`a'
'Que, Jr., Lawrence'
'Elena V. Rybak-Akimova'
'Miquel Costas'

_publ_section_title
;
Fast O2 Binding at Dicopper Complexes Containing Schiff-Base Dinucleating
Ligands
;
_journal_name_full 'Inorganic Chemistry'
_journal_page_first 4997
_journal_page_last 5012
_journal_paper_doi 10.1021/ic0701108
_journal_volume 46
_journal_year 2007
_chemical_formula_moiety 'C28 H52 Cl Cu2 N6 O4, Cl O4'
_chemical_formula_sum 'C28 H52 Cl2 Cu2 N6 O8'
_chemical_formula_weight 798.74
_chemical_name_systematic
; 
 ? 
;
_space_group_IT_number 14
_symmetry_cell_setting monoclinic
_symmetry_space_group_name_Hall '-P 2ybc'
_symmetry_space_group_name_H-M 'P 1 21/c 1'
_atom_sites_solution_hydrogens geom
_atom_sites_solution_primary direct
_atom_sites_solution_secondary difmap
_audit_creation_method SHELXL-97
_cell_angle_alpha 90.00
_cell_angle_beta 102.048(6)
_cell_angle_gamma 90.00
_cell_formula_units_Z 4
_cell_length_a 14.687(6)
_cell_length_b 14.645(6)
_cell_length_c 17.054(7)
_cell_measurement_temperature 100(2)
_cell_volume 3587(3)
_computing_cell_refinement 'Bruker SMART'
_computing_data_collection 'Bruker SMART'
_computing_data_reduction 'Bruker Shelxtl'
_computing_structure_refinement 'SHELXL-97 (Sheldrick, 1997)'
_computing_structure_solution 'SHELXS-97 (Sheldrick, 1990)'
_diffrn_ambient_temperature 100(2)
_diffrn_measured_fraction_theta_full 0.980
_diffrn_measured_fraction_theta_max 0.980
_diffrn_measurement_device_type 'CCD area detector'
_diffrn_measurement_method 'phi and omega scans'
_diffrn_radiation_monochromator graphite
_diffrn_radiation_source 'fine-focus sealed tube'
_diffrn_radiation_type MoK\a
_diffrn_radiation_wavelength 0.71073
_diffrn_reflns_av_R_equivalents 0.0282
_diffrn_reflns_av_sigmaI/netI 0.0211
_diffrn_reflns_limit_h_max 19
_diffrn_reflns_limit_h_min -19
_diffrn_reflns_limit_k_max 18
_diffrn_reflns_limit_k_min -18
_diffrn_reflns_limit_l_max 22
_diffrn_reflns_limit_l_min -22
_diffrn_reflns_number 48667
_diffrn_reflns_theta_full 27.45
_diffrn_reflns_theta_max 27.45
_diffrn_reflns_theta_min 2.48
_exptl_absorpt_coefficient_mu 1.388
_exptl_absorpt_correction_type none
_exptl_crystal_colour red
_exptl_crystal_density_diffrn 1.479
_exptl_crystal_density_method 'not measured'
_exptl_crystal_description needle
_exptl_crystal_F_000 1672
_exptl_crystal_size_max 0.4
_exptl_crystal_size_mid 0.1
_exptl_crystal_size_min 0.05
_refine_diff_density_max 0.925
_refine_diff_density_min -0.722
_refine_diff_density_rms 0.088
_refine_ls_extinction_method none
_refine_ls_goodness_of_fit_ref 1.051
_refine_ls_hydrogen_treatment mixed
_refine_ls_matrix_type full
_refine_ls_number_parameters 573
_refine_ls_number_reflns 8008
_refine_ls_number_restraints 68
_refine_ls_restrained_S_all 1.052
_refine_ls_R_factor_all 0.0658
_refine_ls_R_factor_gt 0.0493
_refine_ls_shift/su_max 0.001
_refine_ls_shift/su_mean 0.000
_refine_ls_structure_factor_coef Fsqd
_refine_ls_weighting_details 'calc w=1/[\s^2^(Fo^2^)+(0.0686P)^2^+7.0848P] where P=(Fo^2^+2Fc^2^)/3'
_refine_ls_weighting_scheme calc
_refine_ls_wR_factor_gt 0.1275
_refine_ls_wR_factor_ref 0.1474
_reflns_number_gt 6323
_reflns_number_total 8008
_reflns_threshold_expression >2sigma(I)
_cod_data_source_file ic0701108-file004.cif
_cod_data_source_block acl4p122
_cod_depositor_comments
;
The following automatic conversions were performed:
'_symmetry_cell_setting' value 'Monoclinic' changed to 'monoclinic'
according to '/home/saulius/struct/CIF-dictionaries/cif_core.dic'
dictionary named 'cif_core.dic' version 2.4.1 from 2010-06-29.

Automatic conversion script
Id: cif_fix_enum 1527 2010-12-29 10:47:43Z saulius 
;
_cod_database_code 4308122

loop_
_symmetry_equiv_pos_as_xyz
'x, y, z'
'-x, y+1/2, -z+1/2'
'-x, -y, -z'
'x, -y-1/2, z-1/2'

loop_
_atom_site_label
_atom_site_type_symbol
_atom_site_fract_x
_atom_site_fract_y
_atom_site_fract_z
_atom_site_U_iso_or_equiv
_atom_site_adp_type
_atom_site_occupancy
_atom_site_symmetry_multiplicity
_atom_site_calc_flag
_atom_site_refinement_flags
_atom_site_disorder_assembly
_atom_site_disorder_group
Cu1 Cu 0.87091(3) 0.31850(3) 0.32834(2) 0.03362(13) Uani 1 1 d . . .
C1 C 0.8362(2) 0.0936(2) 0.35662(18) 0.0283(6) Uani 1 1 d . . .
N1 N 0.9103(2) 0.20761(19) 0.28620(16) 0.0342(6) Uani 1 1 d . . .
Cu2 Cu 0.56103(8) 0.16821(12) 0.25581(8) 0.0272(3) Uani 0.692(6) 1 d P A 1
Cu2X Cu 0.54907(18) 0.1380(3) 0.27150(19) 0.0300(6) Uani 0.308(6) 1 d P A 2
C2 C 0.7606(2) 0.1433(2) 0.36910(19) 0.0304(6) Uani 1 1 d . . .
H2A H 0.7455 0.2002 0.3430 0.036 Uiso 1 1 calc R . .
N2 N 0.8653(2) 0.4131(2) 0.23397(19) 0.0415(7) Uani 1 1 d . . .
H2B H 0.7994 0.4032 0.2039 0.050 Uiso 1 1 d R . .
N3 N 0.8444(2) 0.3956(2) 0.41731(18) 0.0420(7) Uani 1 1 d . . .
C3 C 0.7068(2) 0.1086(2) 0.4206(2) 0.0342(7) Uani 1 1 d . A .
C4 C 0.7298(2) 0.0260(2) 0.4601(2) 0.0354(7) Uani 1 1 d . . .
H4A H 0.6953 0.0057 0.4980 0.042 Uiso 1 1 calc R . .
N4 N 0.5698(4) 0.2026(4) 0.3675(3) 0.0330(10) Uani 0.692(6) 1 d PU A 1
N4X N 0.5548(8) 0.1630(8) 0.3831(7) 0.035(2) Uani 0.308(6) 1 d P A 2
C5 C 0.8031(2) -0.0276(2) 0.44477(19) 0.0311(6) Uani 1 1 d . A .
N5 N 0.4147(3) 0.1518(3) 0.2197(3) 0.0329(10) Uani 0.692(6) 1 d P A 1
H5A H 0.4011 0.0879 0.2371 0.039 Uiso 0.692(6) 1 d PR A 1
N5X N 0.4298(7) 0.2101(8) 0.2106(6) 0.036(2) Uani 0.308(6) 1 d P A 2
H5XA H 0.434(10) 0.251(10) 0.189(9) 0.043 Uiso 0.308(6) 1 d P A 2
C6 C 0.8550(2) 0.0076(2) 0.39264(19) 0.0300(6) Uani 1 1 d . . .
H6A H 0.9048 -0.0276 0.3809 0.036 Uiso 1 1 calc R . .
N6 N 0.6039(4) 0.1062(5) 0.1656(3) 0.0322(10) Uani 0.692(6) 1 d P A 1
N6X N 0.5885(6) 0.0638(8) 0.1861(6) 0.023(2) Uani 0.308(6) 1 d P A 2
C7 C 0.8266(3) -0.1216(2) 0.4824(2) 0.0378(7) Uani 1 1 d DU . .
C8 C 0.9287(4) -0.1209(4) 0.5337(4) 0.0299(12) Uani 0.692(6) 1 d P A 1
H8A H 0.9677 -0.0814 0.5079 0.045 Uiso 0.692(6) 1 calc PR A 1
H8B H 0.9538 -0.1831 0.5376 0.045 Uiso 0.692(6) 1 calc PR A 1
H8C H 0.9284 -0.0978 0.5876 0.045 Uiso 0.692(6) 1 calc PR A 1
C9 C 0.8234(6) -0.1922(5) 0.4132(5) 0.0380(16) Uani 0.692(6) 1 d P A 1
H9A H 0.8815 -0.1890 0.3937 0.057 Uiso 0.692(6) 1 calc PR A 1
H9B H 0.7708 -0.1780 0.3692 0.057 Uiso 0.692(6) 1 calc PR A 1
H9C H 0.8158 -0.2538 0.4332 0.057 Uiso 0.692(6) 1 calc PR A 1
C10 C 0.7629(4) -0.1511(4) 0.5360(3) 0.0375(12) Uani 0.692(6) 1 d P A 1
H10A H 0.7940 -0.1421 0.5921 0.056 Uiso 0.692(6) 1 calc PR A 1
H10B H 0.7473 -0.2158 0.5267 0.056 Uiso 0.692(6) 1 calc PR A 1
H10C H 0.7057 -0.1146 0.5241 0.056 Uiso 0.692(6) 1 calc PR A 1
C8X C 0.922(3) -0.121(3) 0.533(3) 0.163(18) Uani 0.308(6) 1 d PU A 2
H8XA H 0.9645 -0.0912 0.5034 0.244 Uiso 0.308(6) 1 calc PR A 2
H8XB H 0.9426 -0.1843 0.5450 0.244 Uiso 0.308(6) 1 calc PR A 2
H8XC H 0.9222 -0.0882 0.5826 0.244 Uiso 0.308(6) 1 calc PR A 2
C9X C 0.847(2) -0.191(2) 0.4339(16) 0.077(8) Uani 0.308(6) 1 d PU A 2
H9XA H 0.9099 -0.1820 0.4240 0.115 Uiso 0.308(6) 1 calc PR A 2
H9XB H 0.8019 -0.1904 0.3827 0.115 Uiso 0.308(6) 1 calc PR A 2
H9XC H 0.8442 -0.2499 0.4605 0.115 Uiso 0.308(6) 1 calc PR A 2
C10X C 0.7275(14) -0.1579(17) 0.492(2) 0.115(9) Uani 0.308(6) 1 d PDU A 2
H10D H 0.6947 -0.1844 0.4412 0.172 Uiso 0.308(6) 1 calc PR A 2
H10E H 0.6911 -0.1071 0.5069 0.172 Uiso 0.308(6) 1 calc PR A 2
H10F H 0.7358 -0.2047 0.5340 0.172 Uiso 0.308(6) 1 calc PR A 2
C11 C 0.8959(2) 0.1242(2) 0.30231(19) 0.0323(6) Uani 1 1 d . . .
H11A H 0.9261 0.0785 0.2774 0.039 Uiso 1 1 calc R . .
C12 C 0.9697(2) 0.2230(2) 0.2268(2) 0.0389(7) Uani 1 1 d U . .
H12A H 0.9830 0.1636 0.2038 0.047 Uiso 1 1 calc R . .
H12B H 1.0297 0.2500 0.2542 0.047 Uiso 1 1 calc R . .
C13 C 0.9227(3) 0.2864(3) 0.1592(2) 0.0468(9) Uani 1 1 d . . .
H13A H 0.9522 0.2767 0.1127 0.056 Uiso 1 1 calc R . .
H13B H 0.8566 0.2681 0.1426 0.056 Uiso 1 1 calc R . .
C14 C 0.9264(3) 0.3869(3) 0.1786(2) 0.0465(9) Uani 1 1 d . . .
H14A H 0.9913 0.4039 0.2031 0.056 Uiso 1 1 calc R . .
H14B H 0.9077 0.4219 0.1282 0.056 Uiso 1 1 calc R . .
C15 C 0.8844(3) 0.5067(2) 0.2611(3) 0.0492(9) Uani 1 1 d . . .
H15A H 0.8647 0.5484 0.2150 0.059 Uiso 1 1 calc R . .
H15B H 0.9524 0.5141 0.2804 0.059 Uiso 1 1 calc R . .
C16 C 0.8355(3) 0.5340(3) 0.3276(3) 0.0506(10) Uani 1 1 d . . .
H16A H 0.8392 0.6013 0.3337 0.061 Uiso 1 1 calc R . .
H16B H 0.7689 0.5177 0.3110 0.061 Uiso 1 1 calc R . .
C17 C 0.8731(3) 0.4918(3) 0.4069(3) 0.0490(9) Uani 1 1 d . . .
H17A H 0.8537 0.5298 0.4486 0.059 Uiso 1 1 calc R . .
H17B H 0.9419 0.4939 0.4166 0.059 Uiso 1 1 calc R . .
C18 C 0.7452(3) 0.3939(3) 0.4214(3) 0.0578(11) Uani 1 1 d . . .
H18A H 0.7354 0.4325 0.4658 0.087 Uiso 1 1 calc R . .
H18B H 0.7266 0.3311 0.4302 0.087 Uiso 1 1 calc R . .
H18C H 0.7076 0.4169 0.3710 0.087 Uiso 1 1 calc R . .
C19 C 0.8990(4) 0.3610(3) 0.4931(3) 0.0683(14) Uani 1 1 d . . .
H19A H 0.8868 0.3984 0.5374 0.102 Uiso 1 1 calc R . .
H19B H 0.9654 0.3639 0.4920 0.102 Uiso 1 1 calc R . .
H19C H 0.8814 0.2975 0.5006 0.102 Uiso 1 1 calc R . .
C20 C 0.6225(3) 0.1579(3) 0.4305(2) 0.0465(9) Uani 1 1 d . . .
H20B H 0.6050 0.1584 0.4811 0.056 Uiso 0.692(6) 1 calc PR A 1
H20A H 0.6244 0.1879 0.4802 0.056 Uiso 0.308(6) 1 calc PR A 2
C21 C 0.4920(4) 0.2579(4) 0.3842(3) 0.0424(13) Uani 0.692(6) 1 d P A 1
H21A H 0.4958 0.3199 0.3620 0.051 Uiso 0.692(6) 1 calc PR A 1
H21B H 0.4990 0.2639 0.4430 0.051 Uiso 0.692(6) 1 calc PR A 1
C21X C 0.4657(8) 0.1956(10) 0.4035(8) 0.044(3) Uani 0.308(6) 1 d P A 2
H21C H 0.4231 0.1429 0.4018 0.052 Uiso 0.308(6) 1 calc PR A 2
H21D H 0.4793 0.2197 0.4589 0.052 Uiso 0.308(6) 1 calc PR A 2
C22 C 0.3958(4) 0.2180(5) 0.3491(4) 0.0409(13) Uani 0.692(6) 1 d P A 1
H22A H 0.3957 0.1531 0.3653 0.049 Uiso 0.692(6) 1 calc PR A 1
H22B H 0.3495 0.2502 0.3737 0.049 Uiso 0.692(6) 1 calc PR A 1
C22X C 0.4196(9) 0.2656(12) 0.3500(9) 0.044(3) Uani 0.308(6) 1 d P A 2
H22D H 0.4662 0.3112 0.3410 0.053 Uiso 0.308(6) 1 calc PR A 2
H22C H 0.3738 0.2973 0.3755 0.053 Uiso 0.308(6) 1 calc PR A 2
C23 C 0.3647(2) 0.2231(3) 0.2612(2) 0.0479(9) Uani 1 1 d . . .
H23A H 0.3775 0.2849 0.2425 0.057 Uiso 0.692(6) 1 calc PR A 1
H23B H 0.2967 0.2126 0.2464 0.057 Uiso 0.692(6) 1 calc PR A 1
H23C H 0.3353 0.1661 0.2685 0.057 Uiso 0.308(6) 1 d PR A 2
H23D H 0.3174 0.2652 0.2360 0.057 Uiso 0.308(6) 1 d PR A 2
C24 C 0.3817(2) 0.1512(3) 0.1362(2) 0.0427(8) Uani 1 1 d . . .
H24A H 0.3878 0.2132 0.1149 0.051 Uiso 0.692(6) 1 calc PR A 1
H24B H 0.3148 0.1349 0.1243 0.051 Uiso 0.692(6) 1 calc PR A 1
H24C H 0.3367 0.1131 0.1539 0.051 Uiso 0.308(6) 1 d PR A 2
H24D H 0.3473 0.1928 0.0976 0.051 Uiso 0.308(6) 1 d PR A 2
C25 C 0.4348(9) 0.0836(7) 0.0941(8) 0.045(2) Uani 0.692(6) 1 d P A 1
H25A H 0.3985 0.0737 0.0389 0.053 Uiso 0.692(6) 1 calc PR A 1
H25B H 0.4382 0.0244 0.1225 0.053 Uiso 0.692(6) 1 calc PR A 1
C25X C 0.444(2) 0.1170(17) 0.0861(17) 0.049(6) Uani 0.308(6) 1 d P A 2
H25C H 0.4832 0.1681 0.0745 0.059 Uiso 0.308(6) 1 calc PR A 2
H25D H 0.4054 0.0963 0.0343 0.059 Uiso 0.308(6) 1 calc PR A 2
C26 C 0.5338(4) 0.1122(4) 0.0890(3) 0.0425(13) Uani 0.692(6) 1 d P A 1
H26A H 0.5547 0.0732 0.0487 0.051 Uiso 0.692(6) 1 calc PR A 1
H26B H 0.5319 0.1760 0.0694 0.051 Uiso 0.692(6) 1 calc PR A 1
C27 C 0.6237(5) 0.0102(5) 0.1889(5) 0.0450(15) Uani 0.692(6) 1 d P A 1
H27A H 0.6454 -0.0220 0.1459 0.067 Uiso 0.692(6) 1 calc PR A 1
H27B H 0.5669 -0.0190 0.1984 0.067 Uiso 0.692(6) 1 calc PR A 1
H27C H 0.6721 0.0078 0.2381 0.067 Uiso 0.692(6) 1 calc PR A 1
C28 C 0.6904(5) 0.1472(5) 0.1483(4) 0.0430(14) Uani 0.692(6) 1 d P A 1
H28A H 0.7081 0.1146 0.1036 0.064 Uiso 0.692(6) 1 calc PR A 1
H28B H 0.7407 0.1423 0.1960 0.064 Uiso 0.692(6) 1 calc PR A 1
H28C H 0.6793 0.2117 0.1341 0.064 Uiso 0.692(6) 1 calc PR A 1
C26X C 0.5050(7) 0.0410(8) 0.1217(6) 0.036(3) Uani 0.308(6) 1 d P A 2
H26C H 0.5274 0.0097 0.0778 0.043 Uiso 0.308(6) 1 calc PR A 2
H26D H 0.4666 -0.0035 0.1442 0.043 Uiso 0.308(6) 1 calc PR A 2
C27X C 0.6336(10) -0.0220(10) 0.2199(9) 0.036(3) Uani 0.308(6) 1 d P A 2
H27D H 0.6533 -0.0570 0.1773 0.054 Uiso 0.308(6) 1 calc PR A 2
H27E H 0.5894 -0.0581 0.2428 0.054 Uiso 0.308(6) 1 calc PR A 2
H27F H 0.6882 -0.0075 0.2619 0.054 Uiso 0.308(6) 1 calc PR A 2
C28X C 0.6526(13) 0.1135(9) 0.1481(8) 0.037(3) Uani 0.308(6) 1 d P A 2
H28D H 0.6697 0.0756 0.1060 0.055 Uiso 0.308(6) 1 calc PR A 2
H28E H 0.7087 0.1287 0.1882 0.055 Uiso 0.308(6) 1 calc PR A 2
H28F H 0.6230 0.1698 0.1244 0.055 Uiso 0.308(6) 1 calc PR A 2
Cl1 Cl 0.84694(5) 0.59911(5) 0.63204(5) 0.03194(17) Uani 1 1 d . . .
O1 O 0.76752(18) 0.60132(19) 0.56696(16) 0.0478(6) Uani 1 1 d . . .
O2 O 0.92499(18) 0.64287(18) 0.60872(18) 0.0485(6) Uani 1 1 d . . .
O3 O 0.8709(2) 0.50611(18) 0.65188(18) 0.0554(7) Uani 1 1 d . . .
O4 O 0.8260(2) 0.6454(3) 0.6998(2) 0.0688(10) Uani 1 1 d . . .
Cl2 Cl 0.58894(9) 0.40106(7) 0.17116(7) 0.0593(3) Uani 1 1 d . . .
O5 O 0.6604(7) 0.4460(11) 0.1432(8) 0.102(5) Uani 0.480(11) 1 d P B 1
O6 O 0.5294(7) 0.3297(6) 0.1606(14) 0.132(7) Uani 0.480(11) 1 d P B 1
O7 O 0.5722(8) 0.4470(8) 0.2348(7) 0.095(4) Uani 0.480(11) 1 d PU B 1
O8 O 0.6463(11) 0.3272(5) 0.2291(5) 0.133(6) Uani 0.480(11) 1 d P B 1
O5X O 0.6622(6) 0.3889(6) 0.1346(5) 0.061(2) Uani 0.520(11) 1 d PU B 2
O6X O 0.5262(9) 0.3629(10) 0.1129(6) 0.123(5) Uani 0.520(11) 1 d PU B 2
O7X O 0.5501(12) 0.4863(6) 0.1615(14) 0.284(14) Uani 0.520(11) 1 d PDU B 2
O8X O 0.609(2) 0.406(2) 0.2505(16) 0.293(14) Uani 0.520(11) 1 d PDU B 2

loop_
_atom_site_aniso_label
_atom_site_aniso_U_11
_atom_site_aniso_U_22
_atom_site_aniso_U_33
_atom_site_aniso_U_23
_atom_site_aniso_U_13
_atom_site_aniso_U_12
Cu1 0.0461(3) 0.0250(2) 0.0337(2) -0.00160(15) 0.01737(17) -0.00135(16)
C1 0.0279(14) 0.0257(14) 0.0307(15) -0.0038(11) 0.0049(12) -0.0002(11)
N1 0.0414(15) 0.0298(13) 0.0339(14) -0.0040(11) 0.0139(12) -0.0037(11)
Cu2 0.0260(4) 0.0291(6) 0.0268(4) -0.0016(4) 0.0060(3) 0.0033(3)
Cu2X 0.0252(8) 0.0343(14) 0.0310(10) -0.0029(9) 0.0073(6) 0.0046(8)
C2 0.0309(15) 0.0263(14) 0.0330(15) -0.0022(12) 0.0041(12) 0.0024(12)
N2 0.0460(17) 0.0388(16) 0.0425(16) 0.0051(13) 0.0157(13) -0.0018(13)
N3 0.0565(19) 0.0339(15) 0.0399(16) -0.0040(12) 0.0199(14) 0.0024(13)
C3 0.0279(15) 0.0370(17) 0.0382(17) -0.0075(13) 0.0076(13) 0.0017(13)
C4 0.0348(16) 0.0383(17) 0.0351(17) -0.0047(13) 0.0121(13) -0.0074(13)
N4 0.036(2) 0.032(3) 0.031(2) -0.002(2) 0.0064(17) 0.007(2)
N4X 0.035(6) 0.031(6) 0.041(6) -0.002(5) 0.014(4) 0.009(5)
C5 0.0340(15) 0.0267(14) 0.0317(15) -0.0027(12) 0.0050(12) -0.0034(12)
N5 0.028(2) 0.030(2) 0.041(2) 0.0005(18) 0.0097(16) 0.0063(16)
N5X 0.033(5) 0.030(6) 0.046(6) 0.003(4) 0.010(4) 0.013(4)
C6 0.0286(14) 0.0259(14) 0.0351(16) -0.0049(12) 0.0057(12) 0.0005(11)
N6 0.026(3) 0.037(3) 0.034(2) -0.004(2) 0.0069(19) 0.003(2)
N6X 0.026(5) 0.017(5) 0.024(4) 0.000(4) 0.004(3) -0.006(4)
C7 0.0480(19) 0.0255(15) 0.0388(17) 0.0005(13) 0.0064(15) -0.0057(14)
C8 0.036(2) 0.0167(19) 0.032(2) 0.0011(16) -0.0043(18) 0.0002(17)
C9 0.045(4) 0.023(2) 0.040(3) -0.005(2) -0.006(3) -0.004(2)
C10 0.042(3) 0.035(3) 0.039(3) 0.011(2) 0.016(2) -0.004(2)
C8X 0.17(2) 0.160(19) 0.160(19) 0.007(10) 0.031(10) 0.000(10)
C9X 0.080(12) 0.079(11) 0.078(12) 0.007(8) 0.034(9) 0.008(8)
C10X 0.134(12) 0.089(11) 0.129(12) 0.015(9) 0.045(9) 0.019(9)
C11 0.0333(16) 0.0291(15) 0.0356(16) -0.0034(12) 0.0094(13) 0.0010(12)
C12 0.0415(18) 0.0354(17) 0.0458(19) -0.0054(14) 0.0230(15) -0.0073(14)
C13 0.056(2) 0.051(2) 0.0391(19) -0.0042(16) 0.0232(17) -0.0108(18)
C14 0.055(2) 0.045(2) 0.045(2) 0.0051(16) 0.0228(17) -0.0061(17)
C15 0.058(2) 0.0318(18) 0.065(3) 0.0137(17) 0.028(2) 0.0033(16)
C16 0.050(2) 0.0316(18) 0.077(3) 0.0001(18) 0.030(2) 0.0022(16)
C17 0.052(2) 0.0339(18) 0.066(3) -0.0172(17) 0.0221(19) -0.0039(16)
C18 0.072(3) 0.043(2) 0.071(3) -0.013(2) 0.045(2) -0.007(2)
C19 0.109(4) 0.060(3) 0.038(2) -0.005(2) 0.021(2) 0.020(3)
C20 0.0348(19) 0.060(2) 0.045(2) -0.0211(18) 0.0080(16) 0.0071(16)
C21 0.043(3) 0.049(3) 0.036(3) -0.009(2) 0.008(2) 0.014(2)
C21X 0.036(6) 0.054(8) 0.049(7) -0.004(6) 0.026(5) 0.010(5)
C22 0.035(3) 0.044(3) 0.048(3) -0.001(3) 0.019(2) 0.010(3)
C22X 0.026(6) 0.050(8) 0.055(8) -0.023(7) 0.006(5) 0.016(6)
C23 0.0313(17) 0.063(2) 0.050(2) 0.0057(18) 0.0103(15) 0.0172(17)
C24 0.0294(16) 0.0429(19) 0.052(2) 0.0017(16) -0.0014(15) 0.0016(14)
C25 0.036(4) 0.056(6) 0.038(5) -0.001(4) 0.000(3) -0.007(4)
C25X 0.043(11) 0.078(18) 0.028(7) 0.006(12) 0.013(6) 0.009(13)
C26 0.037(3) 0.058(3) 0.032(2) -0.006(2) 0.007(2) 0.007(2)
C27 0.047(3) 0.033(4) 0.054(4) -0.006(3) 0.008(3) 0.012(3)
C28 0.035(3) 0.062(4) 0.035(3) -0.002(3) 0.013(2) 0.002(3)
C26X 0.027(5) 0.048(6) 0.028(5) -0.019(5) -0.005(4) 0.001(4)
C27X 0.040(6) 0.020(6) 0.049(8) -0.004(5) 0.011(6) 0.010(5)
C28X 0.039(9) 0.032(7) 0.040(7) 0.001(5) 0.011(7) -0.004(6)
Cl1 0.0331(4) 0.0295(4) 0.0349(4) -0.0030(3) 0.0107(3) -0.0032(3)
O1 0.0396(14) 0.0511(15) 0.0486(15) 0.0017(12) 0.0003(11) 0.0015(12)
O2 0.0433(14) 0.0434(14) 0.0632(17) 0.0059(13) 0.0215(13) -0.0098(11)
O3 0.0622(18) 0.0355(14) 0.0639(18) 0.0173(13) 0.0028(14) -0.0021(12)
O4 0.0465(16) 0.102(3) 0.0631(19) -0.0461(19) 0.0226(14) -0.0144(16)
Cl2 0.0774(7) 0.0481(5) 0.0630(6) -0.0214(5) 0.0388(6) -0.0294(5)
O5 0.053(5) 0.148(12) 0.101(8) 0.073(9) 0.010(5) -0.031(7)
O6 0.070(6) 0.042(5) 0.29(2) -0.029(8) 0.063(10) -0.020(4)
O7 0.096(4) 0.095(4) 0.094(4) -0.0025(10) 0.0207(12) 0.0017(10)
O8 0.282(17) 0.045(4) 0.049(5) 0.019(3) -0.023(6) -0.050(7)
O5X 0.057(4) 0.074(5) 0.059(4) -0.008(4) 0.027(3) -0.009(4)
O6X 0.151(10) 0.147(11) 0.070(6) -0.025(6) 0.021(6) -0.108(9)
O7X 0.33(2) 0.041(5) 0.60(4) 0.109(11) 0.37(2) 0.076(8)
O8X 0.296(15) 0.300(15) 0.287(15) -0.002(5) 0.066(6) 0.005(5)

loop_
_atom_type_symbol
_atom_type_description
_atom_type_scat_dispersion_real
_atom_type_scat_dispersion_imag
_atom_type_scat_source
C C 0.0033 0.0016 'International Tables Vol C Tables 4.2.6.8 and 6.1.1.4'
H H 0.0000 0.0000 'International Tables Vol C Tables 4.2.6.8 and 6.1.1.4'
N N 0.0061 0.0033 'International Tables Vol C Tables 4.2.6.8 and 6.1.1.4'
O O 0.0106 0.0060 'International Tables Vol C Tables 4.2.6.8 and 6.1.1.4'
Cl Cl 0.1484 0.1585 'International Tables Vol C Tables 4.2.6.8 and 6.1.1.4'
Cu Cu 0.3201 1.2651 'International Tables Vol C Tables 4.2.6.8 and 6.1.1.4'

loop_
_geom_angle_atom_site_label_1
_geom_angle_atom_site_label_2
_geom_angle_atom_site_label_3
_geom_angle
_geom_angle_site_symmetry_1
_geom_angle_site_symmetry_3
_geom_angle_publ_flag
N1 Cu1 N3 152.71(12) . . ?
N1 Cu1 N2 103.74(12) . . ?
N3 Cu1 N2 103.04(13) . . ?
C2 C1 C6 119.8(3) . . ?
C2 C1 C11 122.7(3) . . ?
C6 C1 C11 117.4(3) . . ?
C11 N1 C12 116.0(3) . . ?
C11 N1 Cu1 130.8(2) . . ?
C12 N1 Cu1 113.2(2) . . ?
N4 Cu2 N6 154.6(2) . . ?
N4 Cu2 N5 99.77(19) . . ?
N6 Cu2 N5 100.8(2) . . ?
N4X Cu2X N6X 150.0(5) . . ?
N4X Cu2X N5X 104.5(4) . . ?
N6X Cu2X N5X 104.4(4) . . ?
C1 C2 C3 119.0(3) . . ?
C15 N2 C14 110.1(3) . . ?
C15 N2 Cu1 113.7(2) . . ?
C14 N2 Cu1 112.5(2) . . ?
C19 N3 C18 108.5(4) . . ?
C19 N3 C17 108.4(4) . . ?
C18 N3 C17 109.2(3) . . ?
C19 N3 Cu1 108.5(2) . . ?
C18 N3 Cu1 112.3(2) . . ?
C17 N3 Cu1 109.8(2) . . ?
C4 C3 C2 120.6(3) . . ?
C4 C3 C20 119.7(3) . . ?
C2 C3 C20 119.6(3) . . ?
C3 C4 C5 121.1(3) . . ?
C20 N4 C21 116.7(4) . . ?
C20 N4 Cu2 124.1(3) . . ?
C21 N4 Cu2 115.7(4) . . ?
C20 N4X C21X 121.8(10) . . ?
C20 N4X Cu2X 122.6(8) . . ?
C21X N4X Cu2X 115.5(9) . . ?
C6 C5 C4 117.3(3) . . ?
C6 C5 C7 119.9(3) . . ?
C4 C5 C7 122.8(3) . . ?
C24 N5 C23 112.0(3) . . ?
C24 N5 Cu2 114.2(3) . . ?
C23 N5 Cu2 110.0(3) . . ?
C23 N5X C24 108.4(7) . . ?
C23 N5X Cu2X 111.1(7) . . ?
C24 N5X Cu2X 107.9(6) . . ?
C5 C6 C1 122.0(3) . . ?
C27 N6 C26 110.8(5) . . ?
C27 N6 C28 108.0(5) . . ?
C26 N6 C28 105.4(5) . . ?
C27 N6 Cu2 107.6(5) . . ?
C26 N6 Cu2 112.2(3) . . ?
C28 N6 Cu2 112.8(4) . . ?
C28X N6X C27X 108.7(9) . . ?
C28X N6X C26X 107.1(10) . . ?
C27X N6X C26X 109.1(10) . . ?
C28X N6X Cu2X 111.6(8) . . ?
C27X N6X Cu2X 110.6(8) . . ?
C26X N6X Cu2X 109.7(7) . . ?
C9X C7 C8X 93(2) . . ?
C9X C7 C10 113.2(13) . . ?
C8X C7 C10 107(2) . . ?
C9X C7 C5 118.0(12) . . ?
C8X C7 C5 110.1(19) . . ?
C10 C7 C5 113.6(3) . . ?
C9X C7 C9 15.8(12) . . ?
C8X C7 C9 108(2) . . ?
C10 C7 C9 110.2(4) . . ?
C5 C7 C9 108.1(4) . . ?
C9X C7 C8 92.0(12) . . ?
C8X C7 C8 1(2) . . ?
C10 C7 C8 107.9(4) . . ?
C5 C7 C8 109.5(3) . . ?
C9 C7 C8 107.4(4) . . ?
C9X C7 C10X 97.7(16) . . ?
C8X C7 C10X 136(2) . . ?
C10 C7 C10X 30.7(11) . . ?
C5 C7 C10X 102.3(10) . . ?
C9 C7 C10X 88.4(12) . . ?
C8 C7 C10X 137.1(12) . . ?
N1 C11 C1 124.9(3) . . ?
N1 C12 C13 111.7(3) . . ?
C14 C13 C12 116.0(3) . . ?
N2 C14 C13 113.3(3) . . ?
N2 C15 C16 113.3(3) . . ?
C17 C16 C15 115.3(3) . . ?
C16 C17 N3 116.2(3) . . ?
N4X C20 N4 30.7(6) . . ?
N4X C20 C3 125.3(6) . . ?
N4 C20 C3 120.1(4) . . ?
N4 C21 C22 113.8(5) . . ?
C22X C21X N4X 113.3(11) . . ?
C23 C22 C21 116.3(5) . . ?
C21X C22X C23 112.3(12) . . ?
N5X C23 C22 120.2(5) . . ?
N5X C23 N5 35.3(5) . . ?
C22 C23 N5 111.0(4) . . ?
N5X C23 C22X 109.7(7) . . ?
C22 C23 C22X 27.6(6) . . ?
N5 C23 C22X 118.9(5) . . ?
N5 C24 C25X 118.0(13) . . ?
N5 C24 C25 112.2(6) . . ?
C25X C24 C25 20.3(9) . . ?
N5 C24 N5X 34.7(4) . . ?
C25X C24 N5X 115.4(13) . . ?
C25 C24 N5X 123.1(6) . . ?
C24 C25 C26 115.6(8) . . ?
C24 C25X C26X 114.6(17) . . ?
N6 C26 C25 115.2(7) . . ?
C25X C26X N6X 117.8(14) . . ?
O4 Cl1 O3 110.2(2) . . ?
O4 Cl1 O1 109.76(19) . . ?
O3 Cl1 O1 108.98(17) . . ?
O4 Cl1 O2 109.29(18) . . ?
O3 Cl1 O2 108.59(18) . . ?
O1 Cl1 O2 110.02(17) . . ?
O8X Cl2 O6X 139.2(15) . . ?
O8X Cl2 O7 35.5(12) . . ?
O6X Cl2 O7 126.8(8) . . ?
O8X Cl2 O6 100.3(17) . . ?
O6X Cl2 O6 41.0(8) . . ?
O7 Cl2 O6 105.9(9) . . ?
O8X Cl2 O7X 94.0(12) . . ?
O6X Cl2 O7X 95.0(13) . . ?
O7 Cl2 O7X 59.8(9) . . ?
O6 Cl2 O7X 116.6(9) . . ?
O8X Cl2 O5X 116.5(14) . . ?
O6X Cl2 O5X 95.4(7) . . ?
O7 Cl2 O5X 136.9(6) . . ?
O6 Cl2 O5X 112.9(8) . . ?
O7X Cl2 O5X 114.4(6) . . ?
O8X Cl2 O5 107.4(15) . . ?
O6X Cl2 O5 113.2(8) . . ?
O7 Cl2 O5 108.4(9) . . ?
O6 Cl2 O5 145.7(12) . . ?
O7X Cl2 O5 81.6(8) . . ?
O5X Cl2 O5 35.7(6) . . ?
O8X Cl2 O8 54.9(12) . . ?
O6X Cl2 O8 112.0(7) . . ?
O7 Cl2 O8 90.1(7) . . ?
O6 Cl2 O8 78.5(8) . . ?
O7X Cl2 O8 148.4(11) . . ?
O5X Cl2 O8 80.1(7) . . ?
O5 Cl2 O8 101.2(7) . . ?

loop_
_geom_bond_atom_site_label_1
_geom_bond_atom_site_label_2
_geom_bond_distance
_geom_bond_site_symmetry_2
_geom_bond_publ_flag
Cu1 N1 1.914(3) . ?
Cu1 N3 1.994(3) . ?
Cu1 N2 2.113(3) . ?
C1 C2 1.380(4) . ?
C1 C6 1.404(4) . ?
C1 C11 1.472(4) . ?
N1 C11 1.279(4) . ?
N1 C12 1.485(4) . ?
Cu2 N4 1.949(5) . ?
Cu2 N6 1.998(5) . ?
Cu2 N5 2.122(4) . ?
Cu2X N4X 1.922(12) . ?
Cu2X N6X 1.998(9) . ?
Cu2X N5X 2.122(10) . ?
C2 C3 1.394(5) . ?
N2 C15 1.454(5) . ?
N2 C14 1.481(5) . ?
N3 C19 1.462(6) . ?
N3 C18 1.473(5) . ?
N3 C17 1.493(5) . ?
C3 C4 1.391(5) . ?
C3 C20 1.474(5) . ?
C4 C5 1.400(5) . ?
N4 C20 1.353(7) . ?
N4 C21 1.476(7) . ?
N4X C20 1.145(12) . ?
N4X C21X 1.500(14) . ?
C5 C6 1.385(4) . ?
C5 C7 1.528(4) . ?
N5 C24 1.404(6) . ?
N5 C23 1.533(6) . ?
N5X C23 1.428(10) . ?
N5X C24 1.574(11) . ?
N6 C27 1.474(8) . ?
N6 C26 1.488(7) . ?
N6 C28 1.489(8) . ?
N6X C28X 1.445(17) . ?
N6X C27X 1.480(15) . ?
N6X C26X 1.503(12) . ?
C7 C9X 1.38(3) . ?
C7 C8X 1.48(5) . ?
C7 C10 1.501(6) . ?
C7 C9 1.563(8) . ?
C7 C8 1.571(7) . ?
C7 C10X 1.590(17) . ?
C12 C13 1.527(6) . ?
C13 C14 1.508(6) . ?
C15 C16 1.519(5) . ?
C16 C17 1.484(6) . ?
C21 C22 1.531(9) . ?
C21X C22X 1.44(2) . ?
C22 C23 1.476(7) . ?
C22X C23 1.680(14) . ?
C24 C25X 1.46(3) . ?
C24 C25 1.529(15) . ?
C25 C26 1.533(13) . ?
C25X C26X 1.48(3) . ?
Cl1 O4 1.427(3) . ?
Cl1 O3 1.429(3) . ?
Cl1 O1 1.433(3) . ?
Cl1 O2 1.440(3) . ?
Cl2 O8X 1.33(3) . ?
Cl2 O6X 1.329(9) . ?
Cl2 O7 1.343(11) . ?
Cl2 O6 1.350(9) . ?
Cl2 O7X 1.367(9) . ?
Cl2 O5X 1.363(8) . ?
Cl2 O5 1.404(8) . ?
Cl2 O8 1.583(10) . ?

loop_
_geom_torsion_atom_site_label_1
_geom_torsion_atom_site_label_2
_geom_torsion_atom_site_label_3
_geom_torsion_atom_site_label_4
_geom_torsion
_geom_torsion_site_symmetry_1
_geom_torsion_site_symmetry_2
_geom_torsion_site_symmetry_3
_geom_torsion_site_symmetry_4
_geom_torsion_publ_flag
N3 Cu1 N1 C11 38.7(5) . . . . ?
N2 Cu1 N1 C11 -152.7(3) . . . . ?
N3 Cu1 N1 C12 -139.2(3) . . . . ?
N2 Cu1 N1 C12 29.4(3) . . . . ?
C6 C1 C2 C3 3.0(4) . . . . ?
C11 C1 C2 C3 179.0(3) . . . . ?
N1 Cu1 N2 C15 -149.9(3) . . . . ?
N3 Cu1 N2 C15 24.7(3) . . . . ?
N1 Cu1 N2 C14 -23.9(3) . . . . ?
N3 Cu1 N2 C14 150.8(3) . . . . ?
N1 Cu1 N3 C19 23.7(5) . . . . ?
N2 Cu1 N3 C19 -144.9(3) . . . . ?
N1 Cu1 N3 C18 -96.2(4) . . . . ?
N2 Cu1 N3 C18 95.1(3) . . . . ?
N1 Cu1 N3 C17 142.1(3) . . . . ?
N2 Cu1 N3 C17 -26.5(3) . . . . ?
C1 C2 C3 C4 1.2(5) . . . . ?
C1 C2 C3 C20 -176.0(3) . . . . ?
C2 C3 C4 C5 -4.7(5) . . . . ?
C20 C3 C4 C5 172.5(3) . . . . ?
N6 Cu2 N4 C20 -19.5(9) . . . . ?
N5 Cu2 N4 C20 124.1(5) . . . . ?
N6 Cu2 N4 C21 -177.9(6) . . . . ?
N5 Cu2 N4 C21 -34.3(5) . . . . ?
N6X Cu2X N4X C20 38.8(17) . . . . ?
N5X Cu2X N4X C20 -156.7(11) . . . . ?
N6X Cu2X N4X C21X -144.9(10) . . . . ?
N5X Cu2X N4X C21X 19.6(10) . . . . ?
C3 C4 C5 C6 3.8(5) . . . . ?
C3 C4 C5 C7 -175.8(3) . . . . ?
N4 Cu2 N5 C24 163.3(4) . . . . ?
N6 Cu2 N5 C24 -31.7(4) . . . . ?
N4 Cu2 N5 C23 36.4(4) . . . . ?
N6 Cu2 N5 C23 -158.7(3) . . . . ?
N4X Cu2X N5X C23 -25.3(9) . . . . ?
N6X Cu2X N5X C23 146.8(7) . . . . ?
N4X Cu2X N5X C24 -143.9(6) . . . . ?
N6X Cu2X N5X C24 28.2(8) . . . . ?
C4 C5 C6 C1 0.5(5) . . . . ?
C7 C5 C6 C1 -179.9(3) . . . . ?
C2 C1 C6 C5 -3.9(5) . . . . ?
C11 C1 C6 C5 179.9(3) . . . . ?
N4 Cu2 N6 C27 50.7(9) . . . . ?
N5 Cu2 N6 C27 -92.8(4) . . . . ?
N4 Cu2 N6 C26 172.8(5) . . . . ?
N5 Cu2 N6 C26 29.4(5) . . . . ?
N4 Cu2 N6 C28 -68.3(8) . . . . ?
N5 Cu2 N6 C28 148.2(4) . . . . ?
N4X Cu2X N6X C28X -106.3(13) . . . . ?
N5X Cu2X N6X C28X 89.2(9) . . . . ?
N4X Cu2X N6X C27X 14.9(14) . . . . ?
N5X Cu2X N6X C27X -149.7(9) . . . . ?
N4X Cu2X N6X C26X 135.2(10) . . . . ?
N5X Cu2X N6X C26X -29.3(10) . . . . ?
C6 C5 C7 C9X -42.7(14) . . . . ?
C4 C5 C7 C9X 136.9(14) . . . . ?
C6 C5 C7 C8X 62(2) . . . . ?
C4 C5 C7 C8X -118(2) . . . . ?
C6 C5 C7 C10 -178.7(4) . . . . ?
C4 C5 C7 C10 0.9(5) . . . . ?
C6 C5 C7 C9 -56.1(5) . . . . ?
C4 C5 C7 C9 123.5(5) . . . . ?
C6 C5 C7 C8 60.6(4) . . . . ?
C4 C5 C7 C8 -119.8(4) . . . . ?
C6 C5 C7 C10X -148.5(12) . . . . ?
C4 C5 C7 C10X 31.1(13) . . . . ?
C12 N1 C11 C1 -177.3(3) . . . . ?
Cu1 N1 C11 C1 4.9(5) . . . . ?
C2 C1 C11 N1 28.6(5) . . . . ?
C6 C1 C11 N1 -155.4(3) . . . . ?
C11 N1 C12 C13 127.8(3) . . . . ?
Cu1 N1 C12 C13 -54.0(3) . . . . ?
N1 C12 C13 C14 78.6(4) . . . . ?
C15 N2 C14 C13 170.0(3) . . . . ?
Cu1 N2 C14 C13 42.0(4) . . . . ?
C12 C13 C14 N2 -71.8(4) . . . . ?
C14 N2 C15 C16 -171.2(3) . . . . ?
Cu1 N2 C15 C16 -43.9(4) . . . . ?
N2 C15 C16 C17 71.6(5) . . . . ?
C15 C16 C17 N3 -78.7(4) . . . . ?
C19 N3 C17 C16 171.1(3) . . . . ?
C18 N3 C17 C16 -70.8(4) . . . . ?
Cu1 N3 C17 C16 52.7(4) . . . . ?
C21X N4X C20 N4 -103.6(17) . . . . ?
Cu2X N4X C20 N4 72.5(12) . . . . ?
C21X N4X C20 C3 165.8(9) . . . . ?
Cu2X N4X C20 C3 -18.1(14) . . . . ?
C21 N4 C20 N4X 76.6(13) . . . . ?
Cu2 N4 C20 N4X -81.6(12) . . . . ?
C21 N4 C20 C3 -174.0(4) . . . . ?
Cu2 N4 C20 C3 27.8(7) . . . . ?
C4 C3 C20 N4X -106.3(10) . . . . ?
C2 C3 C20 N4X 70.9(10) . . . . ?
C4 C3 C20 N4 -142.5(4) . . . . ?
C2 C3 C20 N4 34.8(6) . . . . ?
C20 N4 C21 C22 -109.5(6) . . . . ?
Cu2 N4 C21 C22 50.6(6) . . . . ?
C20 N4X C21X C22X 130.5(14) . . . . ?
Cu2X N4X C21X C22X -45.8(15) . . . . ?
N4 C21 C22 C23 -71.6(7) . . . . ?
N4X C21X C22X C23 76.4(15) . . . . ?
C24 N5X C23 C22 139.6(6) . . . . ?
Cu2X N5X C23 C22 21.2(10) . . . . ?
C24 N5X C23 N5 55.5(7) . . . . ?
Cu2X N5X C23 N5 -62.8(7) . . . . ?
C24 N5X C23 C22X 167.9(8) . . . . ?
Cu2X N5X C23 C22X 49.5(11) . . . . ?
C21 C22 C23 N5X 37.4(10) . . . . ?
C21 C22 C23 N5 75.4(6) . . . . ?
C21 C22 C23 C22X -37.0(10) . . . . ?
C24 N5 C23 N5X -71.1(8) . . . . ?
Cu2 N5 C23 N5X 57.1(7) . . . . ?
C24 N5 C23 C22 176.0(4) . . . . ?
Cu2 N5 C23 C22 -55.8(5) . . . . ?
C24 N5 C23 C22X -154.7(8) . . . . ?
Cu2 N5 C23 C22X -26.6(9) . . . . ?
C21X C22X C23 N5X -81.6(13) . . . . ?
C21X C22X C23 C22 36.2(10) . . . . ?
C21X C22X C23 N5 -44.0(14) . . . . ?
C23 N5 C24 C25X 155.5(11) . . . . ?
Cu2 N5 C24 C25X 29.6(12) . . . . ?
C23 N5 C24 C25 177.1(5) . . . . ?
Cu2 N5 C24 C25 51.2(6) . . . . ?
C23 N5 C24 N5X 60.5(7) . . . . ?
Cu2 N5 C24 N5X -65.4(6) . . . . ?
C23 N5X C24 N5 -65.9(8) . . . . ?
Cu2X N5X C24 N5 54.4(6) . . . . ?
C23 N5X C24 C25X -169.1(11) . . . . ?
Cu2X N5X C24 C25X -48.7(13) . . . . ?
C23 N5X C24 C25 -147.4(6) . . . . ?
Cu2X N5X C24 C25 -27.0(10) . . . . ?
N5 C24 C25 C26 -73.4(9) . . . . ?
C25X C24 C25 C26 38(4) . . . . ?
N5X C24 C25 C26 -35.9(12) . . . . ?
N5 C24 C25X C26X 35(2) . . . . ?
C25 C24 C25X C26X -44(3) . . . . ?
N5X C24 C25X C26X 74(2) . . . . ?
C27 N6 C26 C25 69.9(8) . . . . ?
C28 N6 C26 C25 -173.5(7) . . . . ?
Cu2 N6 C26 C25 -50.4(8) . . . . ?
C24 C25 C26 N6 73.6(9) . . . . ?
C24 C25X C26X N6X -77(2) . . . . ?
C28X N6X C26X C25X -69.1(16) . . . . ?
C27X N6X C26X C25X 173.4(14) . . . . ?
Cu2X N6X C26X C25X 52.2(16) . . . . ?
